data_4311880
loop_
_publ_author_name
'Xianghua Yu'
'Siwei Bi'
'Ilia A. Guzei'
'Zhenyang Lin'
'Zi-Ling Xue'

_publ_section_title
;
 Zirconium, Hafnium, and Tantalum Amide Silyl Complexes: Their Preparation
 and Conversion to Metallaheterocyclic Complexes via \g-Hydrogen
 Abstraction by Silyl Ligands
;
_journal_name_full 'Inorganic Chemistry'
_journal_page_first 7111
_journal_page_last 7119
_journal_paper_doi 10.1021/ic049023v
_journal_volume 43
_journal_year 2004
_chemical_formula_sum 'C14 H42 Cl N3 Si4 Zr'
_chemical_formula_weight 491.52
_chemical_name_systematic
; 
Zirconium Amide
;
_space_group_IT_number 14
_symmetry_cell_setting monoclinic
_symmetry_space_group_name_Hall '-P 2ybc'
_symmetry_space_group_name_H-M 'P 1 21/c 1'
_atom_sites_solution_hydrogens geom
_atom_sites_solution_primary Pattson
_atom_sites_solution_secondary difmap
_audit_creation_method SHELXL-97
_cell_angle_alpha 90.00
_cell_angle_beta 105.498(5)
_cell_angle_gamma 90.00
_cell_formula_units_Z 8
_cell_length_a 10.229(3)
_cell_length_b 29.358(8)
_cell_length_c 18.166(5)
_cell_measurement_temperature 173(2)
_cell_volume 5257(3)
_computing_cell_refinement 'SMART, Bruker (2000)'
_computing_data_collection 'SMART, Bruker (2000)'
_computing_data_reduction 'XPREP, Bruker (2000)'
_computing_molecular_graphics 'SHELXS-97 (Sheldrick, 1990)'
_computing_publication_material 'SHELXS-97 (Sheldrick, 1990)'
_computing_structure_refinement 'SHELXL-97 (Sheldrick, 1997)'
_computing_structure_solution 'SHELXS-97 (Sheldrick, 1990)'
_diffrn_ambient_temperature 173(2)
_diffrn_measured_fraction_theta_full 0.972
_diffrn_measured_fraction_theta_max 0.972
_diffrn_measurement_device_type 'CCD area detector'
_diffrn_measurement_method multi-scan
_diffrn_radiation_monochromator graphite
_diffrn_radiation_source 'fine-focus sealed tube'
_diffrn_radiation_type MoK\a
_diffrn_radiation_wavelength 0.71073
_diffrn_reflns_av_R_equivalents 0.0787
_diffrn_reflns_av_sigmaI/netI 0.0766
_diffrn_reflns_limit_h_max 13
_diffrn_reflns_limit_h_min -13
_diffrn_reflns_limit_k_max 38
_diffrn_reflns_limit_k_min -39
_diffrn_reflns_limit_l_max 23
_diffrn_reflns_limit_l_min -24
_diffrn_reflns_number 56956
_diffrn_reflns_theta_full 28.43
_diffrn_reflns_theta_max 28.43
_diffrn_reflns_theta_min 1.35
_exptl_absorpt_coefficient_mu 0.705
_exptl_absorpt_correction_T_max 0.9656
_exptl_absorpt_correction_T_min 0.7804
_exptl_absorpt_correction_type multi-scan
_exptl_absorpt_process_details 'SADABS, Bruker (2000)'
_exptl_crystal_colour colorless
_exptl_crystal_density_diffrn 1.242
_exptl_crystal_density_method 'not measured'
_exptl_crystal_description needle
_exptl_crystal_F_000 2080
_exptl_crystal_size_max 0.37
_exptl_crystal_size_mid 0.11
_exptl_crystal_size_min 0.05
_refine_diff_density_max 1.165
_refine_diff_density_min -0.904
_refine_diff_density_rms 0.101
_refine_ls_extinction_method none
_refine_ls_goodness_of_fit_ref 1.022
_refine_ls_hydrogen_treatment mixed
_refine_ls_matrix_type full
_refine_ls_number_parameters 443
_refine_ls_number_reflns 12873
_refine_ls_number_restraints 0
_refine_ls_restrained_S_all 1.022
_refine_ls_R_factor_all 0.1118
_refine_ls_R_factor_gt 0.0535
_refine_ls_shift/su_max 0.001
_refine_ls_shift/su_mean 0.000
_refine_ls_structure_factor_coef Fsqd
_refine_ls_weighting_details 'calc w=1/[\s^2^(Fo^2^)+(0.0550P)^2^+4.9646P] where P=(Fo^2^+2Fc^2^)/3'
_refine_ls_weighting_scheme calc
_refine_ls_wR_factor_gt 0.1160
_refine_ls_wR_factor_ref 0.1366
_reflns_number_gt 7509
_reflns_number_total 12873
_reflns_threshold_expression >2sigma(I)
_cod_data_source_file ic049023vrom20040721_122045.cif
_cod_data_source_block zguzei
_cod_depositor_comments
;
The following automatic conversions were performed:
'_symmetry_cell_setting' value 'Monoclinic' changed to 'monoclinic'
according to '/home/saulius/struct/CIF-dictionaries/cif_core.dic'
dictionary named 'cif_core.dic' version 2.4.1 from 2010-06-29.

Automatic conversion script
Id: cif_fix_enum 1527 2010-12-29 10:47:43Z saulius 
;
_cod_database_code 4311880

loop_
_symmetry_equiv_pos_as_xyz
'x, y, z'
'-x, y+1/2, -z+1/2'
'-x, -y, -z'
'x, -y-1/2, z-1/2'

loop_
_atom_site_label
_atom_site_type_symbol
_atom_site_fract_x
_atom_site_fract_y
_atom_site_fract_z
_atom_site_U_iso_or_equiv
_atom_site_adp_type
_atom_site_occupancy
_atom_site_symmetry_multiplicity
_atom_site_calc_flag
_atom_site_refinement_flags
_atom_site_disorder_assembly
_atom_site_disorder_group
Zr1 Zr 0.56744(4) 0.003755(12) 0.21768(2) 0.02414(10) Uani 1 1 d . . .
Zr2 Zr 0.93384(4) 0.249045(12) 0.28824(2) 0.02291(10) Uani 1 1 d . . .
Cl1 Cl 0.74623(14) 0.03973(4) 0.17294(8) 0.0478(3) Uani 1 1 d . . .
Cl2 Cl 0.75152(12) 0.21256(4) 0.32835(7) 0.0408(3) Uani 1 1 d . . .
Si1 Si 0.74443(12) -0.03963(4) 0.38956(7) 0.0297(3) Uani 1 1 d . . .
Si2 Si 0.66151(12) 0.05977(4) 0.36894(7) 0.0300(3) Uani 1 1 d . . .
Si3 Si 0.24860(12) 0.00420(4) 0.24077(7) 0.0293(3) Uani 1 1 d . . .
Si4 Si 0.29236(14) 0.03224(6) 0.09004(8) 0.0471(4) Uani 1 1 d . . .
Si5 Si 1.20722(12) 0.21788(4) 0.41534(7) 0.0294(3) Uani 1 1 d . . .
Si6 Si 1.25393(12) 0.24969(4) 0.26707(7) 0.0290(3) Uani 1 1 d . . .
Si7 Si 0.84200(13) 0.19511(4) 0.13482(7) 0.0339(3) Uani 1 1 d . . .
Si8 Si 0.75296(12) 0.29423(4) 0.12008(7) 0.0312(3) Uani 1 1 d . . .
N1 N 0.5776(4) -0.06078(12) 0.1804(2) 0.0317(8) Uani 1 1 d . . .
N2 N 0.6505(3) 0.00408(11) 0.33399(19) 0.0255(7) Uani 1 1 d . . .
N3 N 0.3602(3) 0.01476(11) 0.18421(19) 0.0250(7) Uani 1 1 d . . .
N4 N 0.9248(4) 0.31233(12) 0.3281(2) 0.0317(8) Uani 1 1 d . . .
N5 N 0.8502(3) 0.25011(11) 0.17218(19) 0.0252(7) Uani 1 1 d . . .
N6 N 1.1420(3) 0.23758(11) 0.32256(19) 0.0260(8) Uani 1 1 d . . .
C1 C 0.7058(5) -0.08071(17) 0.1756(3) 0.0425(12) Uani 1 1 d . . .
H1A H 0.7270 -0.1066 0.2091 0.064 Uiso 1 1 calc R . .
H1B H 0.7768 -0.0585 0.1906 0.064 Uiso 1 1 calc R . .
H1C H 0.6981 -0.0902 0.1241 0.064 Uiso 1 1 calc R . .
C2 C 0.4674(5) -0.09315(16) 0.1564(3) 0.0487(14) Uani 1 1 d . . .
H2A H 0.4614 -0.1031 0.1053 0.073 Uiso 1 1 calc R . .
H2B H 0.3837 -0.0789 0.1579 0.073 Uiso 1 1 calc R . .
H2C H 0.4841 -0.1189 0.1902 0.073 Uiso 1 1 calc R . .
C3 C 0.9138(5) -0.04521(18) 0.3686(3) 0.0456(12) Uani 1 1 d . . .
H3A H 0.9013 -0.0563 0.3175 0.068 Uiso 1 1 calc R . .
H3B H 0.9694 -0.0662 0.4041 0.068 Uiso 1 1 calc R . .
H3C H 0.9574 -0.0160 0.3736 0.068 Uiso 1 1 calc R . .
C4 C 0.6551(5) -0.09510(15) 0.3717(3) 0.0419(12) Uani 1 1 d . . .
H4A H 0.5779 -0.0945 0.3923 0.063 Uiso 1 1 calc R . .
H4B H 0.7156 -0.1190 0.3959 0.063 Uiso 1 1 calc R . .
H4C H 0.6254 -0.1006 0.3177 0.063 Uiso 1 1 calc R . .
C5 C 0.7750(5) -0.02919(18) 0.4944(3) 0.0456(13) Uani 1 1 d . . .
H5A H 0.8267 -0.0017 0.5081 0.068 Uiso 1 1 calc R . .
H5B H 0.8245 -0.0543 0.5223 0.068 Uiso 1 1 calc R . .
H5C H 0.6896 -0.0261 0.5065 0.068 Uiso 1 1 calc R . .
C6 C 0.8403(5) 0.08038(17) 0.4012(3) 0.0497(14) Uani 1 1 d . . .
H6A H 0.8917 0.0606 0.4404 0.075 Uiso 1 1 calc R . .
H6B H 0.8416 0.1107 0.4210 0.075 Uiso 1 1 calc R . .
H6C H 0.8796 0.0804 0.3587 0.075 Uiso 1 1 calc R . .
C7 C 0.5716(5) 0.09841(14) 0.2888(3) 0.0381(11) Uani 1 1 d . . .
H7A H 0.6160 0.0971 0.2485 0.057 Uiso 1 1 calc R . .
H7B H 0.5739 0.1291 0.3074 0.057 Uiso 1 1 calc R . .
H7C H 0.4790 0.0888 0.2697 0.057 Uiso 1 1 calc R . .
C8 C 0.5771(5) 0.06735(17) 0.4471(3) 0.0441(12) Uani 1 1 d . . .
H8A H 0.4885 0.0537 0.4324 0.066 Uiso 1 1 calc R . .
H8B H 0.5687 0.0993 0.4565 0.066 Uiso 1 1 calc R . .
H8C H 0.6304 0.0529 0.4927 0.066 Uiso 1 1 calc R . .
C9 C 0.3249(5) -0.03494(16) 0.3206(3) 0.0413(12) Uani 1 1 d . . .
H9A H 0.3502 -0.0629 0.3005 0.062 Uiso 1 1 calc R . .
H9B H 0.2601 -0.0413 0.3489 0.062 Uiso 1 1 calc R . .
H9C H 0.4039 -0.0210 0.3536 0.062 Uiso 1 1 calc R . .
C10 C 0.0881(5) -0.02365(19) 0.1847(3) 0.0514(14) Uani 1 1 d . . .
H10A H 0.0383 -0.0029 0.1466 0.077 Uiso 1 1 calc R . .
H10B H 0.0339 -0.0318 0.2185 0.077 Uiso 1 1 calc R . .
H10C H 0.1097 -0.0506 0.1604 0.077 Uiso 1 1 calc R . .
C11 C 0.2029(6) 0.05747(18) 0.2839(3) 0.0527(14) Uani 1 1 d . . .
H11A H 0.2800 0.0681 0.3229 0.079 Uiso 1 1 calc R . .
H11B H 0.1293 0.0514 0.3061 0.079 Uiso 1 1 calc R . .
H11C H 0.1759 0.0804 0.2451 0.079 Uiso 1 1 calc R . .
C12 C 0.4328(8) 0.0532(4) 0.0513(4) 0.135(4) Uani 1 1 d . . .
H12A H 0.4536 0.0842 0.0669 0.202 Uiso 1 1 calc R . .
H12B H 0.4054 0.0516 -0.0035 0.202 Uiso 1 1 calc R . .
H12C H 0.5118 0.0346 0.0705 0.202 Uiso 1 1 calc R . .
C13 C 0.2112(6) -0.0137(2) 0.0249(3) 0.0700(19) Uani 1 1 d . . .
H13A H 0.2743 -0.0383 0.0280 0.105 Uiso 1 1 calc R . .
H13B H 0.1842 -0.0023 -0.0265 0.105 Uiso 1 1 calc R . .
H13C H 0.1328 -0.0245 0.0392 0.105 Uiso 1 1 calc R . .
C14 C 0.1650(8) 0.0792(2) 0.0822(4) 0.090(3) Uani 1 1 d . . .
H14A H 0.0974 0.0701 0.1071 0.136 Uiso 1 1 calc R . .
H14B H 0.1224 0.0853 0.0292 0.136 Uiso 1 1 calc R . .
H14C H 0.2099 0.1062 0.1061 0.136 Uiso 1 1 calc R . .
C15 C 0.7994(5) 0.33334(17) 0.3354(3) 0.0457(13) Uani 1 1 d . . .
H15A H 0.8137 0.3458 0.3858 0.069 Uiso 1 1 calc R . .
H15B H 0.7289 0.3108 0.3269 0.069 Uiso 1 1 calc R . .
H15C H 0.7731 0.3573 0.2984 0.069 Uiso 1 1 calc R . .
C16 C 1.0376(5) 0.34436(15) 0.3530(3) 0.0453(13) Uani 1 1 d . . .
H16A H 1.0213 0.3706 0.3203 0.068 Uiso 1 1 calc R . .
H16B H 1.1204 0.3299 0.3503 0.068 Uiso 1 1 calc R . .
H16C H 1.0451 0.3536 0.4047 0.068 Uiso 1 1 calc R . .
C17 C 0.6638(5) 0.17373(18) 0.1012(3) 0.0573(16) Uani 1 1 d . . .
H17A H 0.6177 0.1790 0.1400 0.086 Uiso 1 1 calc R . .
H17B H 0.6647 0.1417 0.0908 0.086 Uiso 1 1 calc R . .
H17C H 0.6175 0.1895 0.0553 0.086 Uiso 1 1 calc R . .
C18 C 0.9276(6) 0.1905(2) 0.0567(3) 0.0586(16) Uani 1 1 d . . .
H18A H 0.8786 0.2081 0.0136 0.088 Uiso 1 1 calc R . .
H18B H 0.9297 0.1591 0.0420 0.088 Uiso 1 1 calc R . .
H18C H 1.0186 0.2018 0.0743 0.088 Uiso 1 1 calc R . .
C19 C 0.9331(5) 0.15541(14) 0.2131(3) 0.0395(11) Uani 1 1 d . . .
H19A H 1.0261 0.1648 0.2318 0.059 Uiso 1 1 calc R . .
H19B H 0.9296 0.1250 0.1934 0.059 Uiso 1 1 calc R . .
H19C H 0.8903 0.1563 0.2541 0.059 Uiso 1 1 calc R . .
C20 C 0.8445(5) 0.34977(15) 0.1368(3) 0.0496(14) Uani 1 1 d . . .
H20A H 0.8715 0.3562 0.1906 0.074 Uiso 1 1 calc R . .
H20B H 0.7856 0.3735 0.1106 0.074 Uiso 1 1 calc R . .
H20C H 0.9234 0.3482 0.1179 0.074 Uiso 1 1 calc R . .
C21 C 0.5892(5) 0.29914(19) 0.1466(3) 0.0468(13) Uani 1 1 d . . .
H21A H 0.5504 0.2694 0.1469 0.070 Uiso 1 1 calc R . .
H21B H 0.5277 0.3180 0.1100 0.070 Uiso 1 1 calc R . .
H21C H 0.6055 0.3125 0.1964 0.070 Uiso 1 1 calc R . .
C22 C 0.7089(6) 0.2849(2) 0.0146(3) 0.0524(14) Uani 1 1 d . . .
H22A H 0.7905 0.2844 -0.0021 0.079 Uiso 1 1 calc R . .
H22B H 0.6514 0.3092 -0.0108 0.079 Uiso 1 1 calc R . .
H22C H 0.6623 0.2564 0.0023 0.079 Uiso 1 1 calc R . .
C23 C 1.0654(5) 0.1957(2) 0.4523(3) 0.0545(15) Uani 1 1 d . . .
H23A H 0.9986 0.2192 0.4489 0.082 Uiso 1 1 calc R . .
H23B H 1.1003 0.1867 0.5047 0.082 Uiso 1 1 calc R . .
H23C H 1.0244 0.1699 0.4224 0.082 Uiso 1 1 calc R . .
C24 C 1.2867(5) 0.26367(18) 0.4835(3) 0.0490(13) Uani 1 1 d . . .
H24A H 1.3669 0.2745 0.4712 0.074 Uiso 1 1 calc R . .
H24B H 1.3104 0.2518 0.5346 0.074 Uiso 1 1 calc R . .
H24C H 1.2237 0.2884 0.4798 0.074 Uiso 1 1 calc R . .
C25 C 1.3309(5) 0.17079(17) 0.4204(3) 0.0482(14) Uani 1 1 d . . .
H25A H 1.2868 0.1457 0.3899 0.072 Uiso 1 1 calc R . .
H25B H 1.3651 0.1611 0.4725 0.072 Uiso 1 1 calc R . .
H25C H 1.4047 0.1813 0.4016 0.072 Uiso 1 1 calc R . .
C26 C 1.1778(5) 0.29040(16) 0.1891(3) 0.0400(11) Uani 1 1 d . . .
H26A H 1.1004 0.2766 0.1544 0.060 Uiso 1 1 calc R . .
H26B H 1.2436 0.2982 0.1622 0.060 Uiso 1 1 calc R . .
H26C H 1.1500 0.3175 0.2105 0.060 Uiso 1 1 calc R . .
C27 C 1.3018(5) 0.19737(17) 0.2217(3) 0.0468(13) Uani 1 1 d . . .
H27A H 1.3409 0.1754 0.2606 0.070 Uiso 1 1 calc R . .
H27B H 1.3667 0.2052 0.1942 0.070 Uiso 1 1 calc R . .
H27C H 1.2224 0.1846 0.1871 0.070 Uiso 1 1 calc R . .
C28 C 1.4141(5) 0.27664(18) 0.3257(3) 0.0453(12) Uani 1 1 d . . .
H28A H 1.3922 0.3034 0.3503 0.068 Uiso 1 1 calc R . .
H28B H 1.4703 0.2849 0.2931 0.068 Uiso 1 1 calc R . .
H28C H 1.4618 0.2554 0.3636 0.068 Uiso 1 1 calc R . .

loop_
_atom_site_aniso_label
_atom_site_aniso_U_11
_atom_site_aniso_U_22
_atom_site_aniso_U_33
_atom_site_aniso_U_23
_atom_site_aniso_U_13
_atom_site_aniso_U_12
Zr1 0.0234(2) 0.0194(2) 0.0282(2) 0.00113(16) 0.00452(15) -0.00042(16)
Zr2 0.01957(19) 0.0214(2) 0.0269(2) 0.00207(16) 0.00465(15) 0.00114(15)
Cl1 0.0513(8) 0.0411(7) 0.0588(8) 0.0017(6) 0.0283(6) -0.0098(6)
Cl2 0.0357(6) 0.0464(7) 0.0431(7) 0.0077(5) 0.0152(5) -0.0078(5)
Si1 0.0281(6) 0.0266(6) 0.0322(7) 0.0058(5) 0.0044(5) 0.0046(5)
Si2 0.0279(6) 0.0214(6) 0.0364(7) -0.0032(5) 0.0011(5) -0.0025(5)
Si3 0.0237(6) 0.0277(6) 0.0360(7) -0.0004(5) 0.0071(5) 0.0012(5)
Si4 0.0372(8) 0.0668(10) 0.0310(7) 0.0102(7) -0.0019(6) -0.0058(7)
Si5 0.0252(6) 0.0291(6) 0.0304(6) 0.0013(5) 0.0015(5) -0.0002(5)
Si6 0.0239(6) 0.0268(6) 0.0379(7) 0.0025(5) 0.0108(5) 0.0020(5)
Si7 0.0341(7) 0.0273(6) 0.0353(7) -0.0034(5) 0.0006(5) 0.0007(5)
Si8 0.0289(6) 0.0319(7) 0.0322(7) 0.0082(5) 0.0072(5) 0.0074(5)
N1 0.034(2) 0.0227(18) 0.038(2) -0.0048(16) 0.0095(16) -0.0009(15)
N2 0.0211(18) 0.0215(18) 0.0339(19) 0.0009(15) 0.0076(14) 0.0000(14)
N3 0.0250(18) 0.0186(17) 0.0296(19) 0.0007(14) 0.0043(14) -0.0026(14)
N4 0.0281(19) 0.0268(19) 0.040(2) -0.0011(16) 0.0081(16) 0.0020(15)
N5 0.0238(18) 0.0254(19) 0.0269(18) 0.0059(15) 0.0077(14) 0.0041(14)
N6 0.0239(18) 0.0218(17) 0.0294(19) 0.0012(14) 0.0021(14) 0.0024(14)
C1 0.040(3) 0.039(3) 0.048(3) -0.004(2) 0.013(2) 0.011(2)
C2 0.038(3) 0.028(3) 0.078(4) -0.010(2) 0.013(3) -0.007(2)
C3 0.034(3) 0.053(3) 0.049(3) 0.002(2) 0.010(2) 0.010(2)
C4 0.047(3) 0.028(2) 0.046(3) 0.010(2) 0.006(2) 0.004(2)
C5 0.045(3) 0.048(3) 0.040(3) 0.009(2) 0.005(2) 0.006(2)
C6 0.040(3) 0.039(3) 0.063(4) -0.008(3) 0.000(3) -0.012(2)
C7 0.039(3) 0.020(2) 0.050(3) -0.002(2) 0.003(2) -0.0010(18)
C8 0.049(3) 0.039(3) 0.044(3) -0.010(2) 0.011(2) 0.003(2)
C9 0.038(3) 0.037(3) 0.048(3) 0.014(2) 0.008(2) -0.004(2)
C10 0.030(3) 0.061(4) 0.063(4) -0.004(3) 0.013(2) -0.009(2)
C11 0.055(3) 0.050(3) 0.054(3) -0.012(3) 0.016(3) 0.016(3)
C12 0.073(5) 0.266(12) 0.056(5) 0.076(6) 0.001(4) -0.053(7)
C13 0.052(4) 0.101(5) 0.049(3) -0.026(3) 0.000(3) 0.014(3)
C14 0.119(7) 0.054(4) 0.069(5) 0.020(3) -0.025(4) 0.020(4)
C15 0.041(3) 0.043(3) 0.053(3) -0.009(2) 0.013(2) 0.012(2)
C16 0.041(3) 0.024(2) 0.069(4) -0.006(2) 0.011(2) -0.003(2)
C17 0.043(3) 0.044(3) 0.070(4) 0.001(3) -0.011(3) -0.015(2)
C18 0.069(4) 0.053(4) 0.054(4) -0.011(3) 0.015(3) 0.016(3)
C19 0.043(3) 0.023(2) 0.048(3) 0.000(2) 0.004(2) 0.0027(19)
C20 0.053(3) 0.029(3) 0.064(4) 0.018(2) 0.011(3) 0.009(2)
C21 0.033(3) 0.061(3) 0.045(3) 0.012(3) 0.010(2) 0.017(2)
C22 0.053(3) 0.067(4) 0.037(3) 0.019(3) 0.011(2) 0.021(3)
C23 0.040(3) 0.081(4) 0.039(3) 0.010(3) 0.005(2) -0.013(3)
C24 0.050(3) 0.047(3) 0.044(3) -0.010(2) 0.001(2) -0.001(2)
C25 0.050(3) 0.039(3) 0.047(3) 0.005(2) -0.001(2) 0.015(2)
C26 0.034(3) 0.041(3) 0.048(3) 0.012(2) 0.016(2) 0.004(2)
C27 0.048(3) 0.048(3) 0.048(3) 0.000(2) 0.019(2) 0.012(2)
C28 0.032(3) 0.048(3) 0.055(3) 0.010(2) 0.010(2) -0.006(2)

loop_
_atom_type_symbol
_atom_type_description
_atom_type_scat_dispersion_real
_atom_type_scat_dispersion_imag
_atom_type_scat_source
C C 0.0033 0.0016 'International Tables Vol C Tables 4.2.6.8 and 6.1.1.4'
H H 0.0000 0.0000 'International Tables Vol C Tables 4.2.6.8 and 6.1.1.4'
N N 0.0061 0.0033 'International Tables Vol C Tables 4.2.6.8 and 6.1.1.4'
Si Si 0.0817 0.0704 'International Tables Vol C Tables 4.2.6.8 and 6.1.1.4'
Cl Cl 0.1484 0.1585 'International Tables Vol C Tables 4.2.6.8 and 6.1.1.4'
Zr Zr -2.9673 0.5597 'International Tables Vol C Tables 4.2.6.8 and 6.1.1.4'

loop_
_geom_angle_atom_site_label_1
_geom_angle_atom_site_label_2
_geom_angle_atom_site_label_3
_geom_angle
_geom_angle_site_symmetry_1
_geom_angle_site_symmetry_3
_geom_angle_publ_flag
N1 Zr1 N2 107.70(14) . . ?
N1 Zr1 N3 100.84(14) . . ?
N2 Zr1 N3 114.26(13) . . ?
N1 Zr1 Cl1 100.63(11) . . ?
N2 Zr1 Cl1 101.55(10) . . ?
N3 Zr1 Cl1 129.57(10) . . ?
N1 Zr1 Si2 139.06(11) . . ?
N2 Zr1 Si2 31.61(9) . . ?
N3 Zr1 Si2 103.11(10) . . ?
Cl1 Zr1 Si2 89.02(4) . . ?
N1 Zr1 Si4 96.58(11) . . ?
N2 Zr1 Si4 140.83(10) . . ?
N3 Zr1 Si4 28.82(10) . . ?
Cl1 Zr1 Si4 103.62(5) . . ?
Si2 Zr1 Si4 119.85(4) . . ?
N4 Zr2 N5 108.08(14) . . ?
N4 Zr2 N6 100.59(14) . . ?
N5 Zr2 N6 115.01(13) . . ?
N4 Zr2 Cl2 100.79(11) . . ?
N5 Zr2 Cl2 99.92(10) . . ?
N6 Zr2 Cl2 130.25(10) . . ?
N4 Zr2 Si7 139.48(11) . . ?
N5 Zr2 Si7 31.57(9) . . ?
N6 Zr2 Si7 103.01(10) . . ?
Cl2 Zr2 Si7 88.40(4) . . ?
N4 Zr2 Si5 96.78(10) . . ?
N5 Zr2 Si5 141.10(10) . . ?
N6 Zr2 Si5 28.70(10) . . ?
Cl2 Zr2 Si5 104.31(4) . . ?
Si7 Zr2 Si5 119.23(4) . . ?
N2 Si1 C4 111.95(19) . . ?
N2 Si1 C5 112.5(2) . . ?
C4 Si1 C5 105.2(2) . . ?
N2 Si1 C3 109.9(2) . . ?
C4 Si1 C3 109.1(2) . . ?
C5 Si1 C3 107.9(2) . . ?
N2 Si2 C8 113.0(2) . . ?
N2 Si2 C6 112.3(2) . . ?
C8 Si2 C6 109.7(2) . . ?
N2 Si2 C7 108.22(19) . . ?
C8 Si2 C7 106.7(2) . . ?
C6 Si2 C7 106.5(2) . . ?
N2 Si2 Zr1 38.10(11) . . ?
C8 Si2 Zr1 129.55(17) . . ?
C6 Si2 Zr1 119.49(19) . . ?
C7 Si2 Zr1 70.42(14) . . ?
N3 Si3 C9 111.3(2) . . ?
N3 Si3 C11 111.9(2) . . ?
C9 Si3 C11 107.0(2) . . ?
N3 Si3 C10 111.8(2) . . ?
C9 Si3 C10 106.2(2) . . ?
C11 Si3 C10 108.2(3) . . ?
N3 Si4 C13 114.1(3) . . ?
N3 Si4 C12 108.8(2) . . ?
C13 Si4 C12 105.1(4) . . ?
N3 Si4 C14 112.2(3) . . ?
C13 Si4 C14 107.8(3) . . ?
C12 Si4 C14 108.5(4) . . ?
N3 Si4 Zr1 34.90(12) . . ?
C13 Si4 Zr1 115.3(2) . . ?
C12 Si4 Zr1 75.3(2) . . ?
C14 Si4 Zr1 134.2(2) . . ?
N6 Si5 C25 112.1(2) . . ?
N6 Si5 C24 113.0(2) . . ?
C25 Si5 C24 109.5(2) . . ?
N6 Si5 C23 109.3(2) . . ?
C25 Si5 C23 107.8(3) . . ?
C24 Si5 C23 104.8(3) . . ?
N6 Si5 Zr2 35.09(12) . . ?
C25 Si5 Zr2 133.65(17) . . ?
C24 Si5 Zr2 114.18(17) . . ?
C23 Si5 Zr2 75.53(17) . . ?
N6 Si6 C26 111.33(19) . . ?
N6 Si6 C27 112.0(2) . . ?
C26 Si6 C27 107.4(2) . . ?
N6 Si6 C28 111.4(2) . . ?
C26 Si6 C28 106.6(2) . . ?
C27 Si6 C28 107.8(2) . . ?
N5 Si7 C18 112.4(2) . . ?
N5 Si7 C17 112.3(2) . . ?
C18 Si7 C17 110.0(3) . . ?
N5 Si7 C19 108.45(19) . . ?
C18 Si7 C19 107.0(2) . . ?
C17 Si7 C19 106.4(2) . . ?
N5 Si7 Zr2 38.02(11) . . ?
C18 Si7 Zr2 128.8(2) . . ?
C17 Si7 Zr2 119.8(2) . . ?
C19 Si7 Zr2 70.70(15) . . ?
N5 Si8 C20 111.8(2) . . ?
N5 Si8 C22 113.2(2) . . ?
C20 Si8 C22 105.5(3) . . ?
N5 Si8 C21 109.7(2) . . ?
C20 Si8 C21 109.7(3) . . ?
C22 Si8 C21 106.8(2) . . ?
C2 N1 C1 111.0(4) . . ?
C2 N1 Zr1 127.5(3) . . ?
C1 N1 Zr1 121.5(3) . . ?
Si2 N2 Si1 120.3(2) . . ?
Si2 N2 Zr1 110.29(17) . . ?
Si1 N2 Zr1 126.94(19) . . ?
Si4 N3 Si3 118.41(19) . . ?
Si4 N3 Zr1 116.27(19) . . ?
Si3 N3 Zr1 125.17(18) . . ?
C15 N4 C16 109.9(4) . . ?
C15 N4 Zr2 123.4(3) . . ?
C16 N4 Zr2 126.8(3) . . ?
Si7 N5 Si8 120.9(2) . . ?
Si7 N5 Zr2 110.42(16) . . ?
Si8 N5 Zr2 125.99(19) . . ?
Si5 N6 Si6 119.01(19) . . ?
Si5 N6 Zr2 116.21(19) . . ?
Si6 N6 Zr2 124.65(18) . . ?

loop_
_geom_bond_atom_site_label_1
_geom_bond_atom_site_label_2
_geom_bond_distance
_geom_bond_site_symmetry_2
_geom_bond_publ_flag
Zr1 N1 2.024(3) . ?
Zr1 N2 2.056(3) . ?
Zr1 N3 2.068(3) . ?
Zr1 Cl1 2.4321(14) . ?
Zr1 Si2 3.1254(14) . ?
Zr1 Si4 3.2413(15) . ?
Zr2 N4 2.005(4) . ?
Zr2 N5 2.053(3) . ?
Zr2 N6 2.080(3) . ?
Zr2 Cl2 2.4254(13) . ?
Zr2 Si7 3.1237(15) . ?
Zr2 Si5 3.2462(14) . ?
Si1 N2 1.752(3) . ?
Si1 C4 1.853(5) . ?
Si1 C5 1.870(5) . ?
Si1 C3 1.877(5) . ?
Si2 N2 1.747(3) . ?
Si2 C8 1.862(5) . ?
Si2 C6 1.866(5) . ?
Si2 C7 1.880(4) . ?
Si3 N3 1.756(4) . ?
Si3 C9 1.851(4) . ?
Si3 C11 1.864(5) . ?
Si3 C10 1.873(5) . ?
Si4 N3 1.743(4) . ?
Si4 C13 1.839(6) . ?
Si4 C12 1.865(7) . ?
Si4 C14 1.876(7) . ?
Si5 N6 1.738(4) . ?
Si5 C25 1.859(5) . ?
Si5 C24 1.861(5) . ?
Si5 C23 1.871(5) . ?
Si6 N6 1.752(4) . ?
Si6 C26 1.857(5) . ?
Si6 C27 1.869(5) . ?
Si6 C28 1.874(5) . ?
Si7 N5 1.745(4) . ?
Si7 C18 1.860(6) . ?
Si7 C17 1.869(5) . ?
Si7 C19 1.882(4) . ?
Si8 N5 1.749(3) . ?
Si8 C20 1.864(5) . ?
Si8 C22 1.868(5) . ?
Si8 C21 1.867(5) . ?
N1 C2 1.450(5) . ?
N1 C1 1.460(6) . ?
N4 C15 1.462(6) . ?
N4 C16 1.463(6) . ?
